data_7233969
loop_
_publ_author_name
'Xiao, Li-Na'
'Zhao, Chun-Xiang'
'Shi, Xiao-Ming'
'Zhang, Hao'
'Wu, Wen'
'Cui, Xiao-Bing'

_publ_section_title
;
 Three new compounds based on similar molybdenum--vanadium clusters and
 several types of copper complexes
;
_journal_coden_ASTM CRECF4
_journal_issue 7
_journal_name_full CrystEngComm
_journal_page_first 969
_journal_page_last 977
_journal_paper_doi 10.1039/c7ce01908d
_journal_volume 20
_journal_year 2018
_chemical_formula_sum 'C62 H56 Cl Cu4 Mo9 N12 O50 P V5'
_chemical_formula_weight 3207.92
_space_group_crystal_system monoclinic
_space_group_IT_number 14
_space_group_name_Hall '-P 2ybc'
_space_group_name_H-M_alt 'P 1 21/c 1'
_atom_sites_solution_hydrogens geom
_audit_creation_method SHELXL-2014/7
_audit_update_record
;
2017-10-30 deposited with the CCDC.
2018-01-26 downloaded from the CCDC.
;
_cell_angle_alpha 90
_cell_angle_beta 100.260(2)
_cell_angle_gamma 90
_cell_formula_units_Z 4
_cell_length_a 17.1154(5)
_cell_length_b 19.6453(6)
_cell_length_c 27.0729(6)
_cell_measurement_reflns_used 6441
_cell_measurement_temperature 293(2)
_cell_measurement_theta_max 28.28
_cell_measurement_theta_min 2.35
_cell_volume 8957.4(4)
_computing_cell_refinement 'Bruker XSCANS'
_computing_data_collection 'Bruker XSCANS'
_computing_data_reduction 'SHELXL-2014/7 (Sheldrick, 2014)'
_computing_molecular_graphics 'SHELXL-2014/7 (Sheldrick, 2014)'
_computing_publication_material 'SHELXL-2014/7 (Sheldrick, 2014)'
_computing_structure_refinement 'SHELXL-2014/7 (Sheldrick, 2014)'
_computing_structure_solution 'SHELXL-2014/7 (Sheldrick, 2014)'
_diffrn_ambient_temperature 293(2)
_diffrn_measured_fraction_theta_full 1.000
_diffrn_measured_fraction_theta_max 0.998
_diffrn_measurement_device_type 'Bruker P4'
_diffrn_measurement_method '\w scans'
_diffrn_radiation_type MoK\a
_diffrn_radiation_wavelength 0.71073
_diffrn_reflns_av_R_equivalents 0.0570
_diffrn_reflns_av_unetI/netI 0.0740
_diffrn_reflns_Laue_measured_fraction_full 1.000
_diffrn_reflns_Laue_measured_fraction_max 0.998
_diffrn_reflns_limit_h_max 22
_diffrn_reflns_limit_h_min -22
_diffrn_reflns_limit_k_max 18
_diffrn_reflns_limit_k_min -26
_diffrn_reflns_limit_l_max 36
_diffrn_reflns_limit_l_min -33
_diffrn_reflns_number 65104
_diffrn_reflns_point_group_measured_fraction_full 1.000
_diffrn_reflns_point_group_measured_fraction_max 0.998
_diffrn_reflns_theta_full 25.242
_diffrn_reflns_theta_max 28.319
_diffrn_reflns_theta_min 1.209
_diffrn_source 'sealed tube'
_exptl_absorpt_coefficient_mu 2.787
_exptl_absorpt_correction_T_max 0.622
_exptl_absorpt_correction_T_min 0.493
_exptl_absorpt_correction_type multi-scan
_exptl_crystal_colour dark
_exptl_crystal_density_diffrn 2.379
_exptl_crystal_description block
_exptl_crystal_F_000 6212
_exptl_crystal_size_max 0.26
_exptl_crystal_size_mid 0.20
_exptl_crystal_size_min 0.18
_refine_diff_density_max 1.385
_refine_diff_density_min -1.345
_refine_diff_density_rms 0.184
_refine_ls_extinction_coef .
_refine_ls_extinction_method none
_refine_ls_goodness_of_fit_ref 1.029
_refine_ls_hydrogen_treatment constr
_refine_ls_matrix_type full
_refine_ls_number_parameters 1297
_refine_ls_number_reflns 22235
_refine_ls_number_restraints 0
_refine_ls_restrained_S_all 1.029
_refine_ls_R_factor_all 0.1099
_refine_ls_R_factor_gt 0.0477
_refine_ls_shift/su_max 0.013
_refine_ls_shift/su_mean 0.002
_refine_ls_structure_factor_coef Fsqd
_refine_ls_weighting_details 'w=1/[\s^2^(Fo^2^)+(0.0529P)^2^+54.1313P] where P=(Fo^2^+2Fc^2^)/3'
_refine_ls_weighting_scheme calc
_refine_ls_wR_factor_gt 0.1110
_refine_ls_wR_factor_ref 0.1447
_reflns_Friedel_coverage 0.000
_reflns_Friedel_fraction_full .
_reflns_Friedel_fraction_max .
_reflns_number_gt 13345
_reflns_number_total 22235
_reflns_threshold_expression 'I > 2\s(I)'
_cod_data_source_file c7ce01908d2-2.cif
_cod_data_source_block k2
_cod_original_sg_symbol_H-M 'P 21/c'
_cod_database_code 7233969
_shelx_shelxl_version_number 2014/7
_shelx_space_group_comment
;
The symmetry employed for this shelxl refinement is uniquely defined
by the following loop, which should always be used as a source of
symmetry information in preference to the above space-group names.
They are only intended as comments.
;

loop_
_space_group_symop_id
_space_group_symop_operation_xyz
1 'x, y, z'
2 '-x, y+1/2, -z+1/2'
3 '-x, -y, -z'
4 'x, -y-1/2, z-1/2'

loop_
_atom_site_label
_atom_site_type_symbol
_atom_site_fract_x
_atom_site_fract_y
_atom_site_fract_z
_atom_site_U_iso_or_equiv
_atom_site_adp_type
_atom_site_occupancy
_atom_site_site_symmetry_order
_atom_site_calc_flag
_atom_site_refinement_flags_posn
_atom_site_refinement_flags_adp
_atom_site_refinement_flags_occupancy
_atom_site_disorder_assembly
_atom_site_disorder_group
Mo1 Mo 0.04748(4) 0.27462(3) 0.64903(3) 0.02749(15) Uani 1 1 d . . . . .
Mo2 Mo 0.45498(4) 0.21181(3) 0.64670(2) 0.02369(14) Uani 1 1 d . . . . .
Mo3 Mo 0.30289(4) 0.16304(3) 0.54426(2) 0.02334(14) Uani 1 1 d . . . . .
Mo4 Mo 0.29179(4) 0.15675(3) 0.76605(2) 0.02616(15) Uani 1 1 d . . . . .
Mo5 Mo 0.21854(4) 0.34934(3) 0.53886(2) 0.02760(15) Uani 1 1 d . . . . .
Mo6 Mo 0.21327(4) 0.32686(3) 0.76133(2) 0.02557(14) Uani 1 1 d . . . . .
Mo7 Mo 0.12613(4) 0.10607(3) 0.65231(3) 0.02582(14) Uani 1 1 d . . . . .
Mo8 Mo 0.37054(4) 0.39572(3) 0.64214(2) 0.02457(14) Uani 1 1 d . . . . .
Cu1 Cu 0.24033(5) 0.39237(5) 0.40007(3) 0.0278(2) Uani 1 1 d . . . . .
Cu2 Cu 0.25329(5) 0.13321(4) 0.40352(3) 0.02485(19) Uani 1 1 d . . . . .
Cu3 Cu 0.75676(6) 0.22635(5) 0.76742(5) 0.0431(3) Uani 1 1 d . . . . .
Cu4 Cu 0.72686(6) 0.24625(5) 0.51497(4) 0.0320(2) Uani 1 1 d . . . . .
P1 P 0.25337(9) 0.24827(8) 0.65006(6) 0.0101(3) Uani 1 1 d . . . . .
V1 V 0.11744(8) 0.19584(7) 0.74372(5) 0.0287(3) Uani 1 1 d . . . . .
V2 V 0.39006(8) 0.30017(7) 0.55534(5) 0.0271(3) Uani 1 1 d . . . . .
Mo9 Mo 0.40301(6) 0.29455(5) 0.75652(3) 0.0215(2) Uani 0.25 1 d . . P . .
Mo10 Mo 0.09755(6) 0.20094(5) 0.54805(4) 0.0254(2) Uani 0.25 1 d . . P . .
Mo11 Mo 0.17696(6) 0.41978(5) 0.64357(4) 0.0214(2) Uani 0.25 1 d . . P . .
Mo12 Mo 0.33628(6) 0.07806(5) 0.65367(4) 0.0210(2) Uani 0.25 1 d . . P . .
V9 V 0.40301(6) 0.29455(5) 0.75652(3) 0.0215(2) Uani 0.75 1 d . . P . .
V10 V 0.09755(6) 0.20094(5) 0.54805(4) 0.0254(2) Uani 0.75 1 d . . P . .
V11 V 0.17696(6) 0.41978(5) 0.64357(4) 0.0214(2) Uani 0.75 1 d . . P . .
V12 V 0.33628(6) 0.07806(5) 0.65367(4) 0.0210(2) Uani 0.75 1 d . . P . .
O1 O 0.0404(3) 0.1838(3) 0.4952(2) 0.0354(13) Uani 1 1 d . . . . .
O2 O 0.0596(3) 0.1738(3) 0.7809(2) 0.0402(14) Uani 1 1 d . . . . .
O3 O 0.4812(3) 0.3186(3) 0.79589(19) 0.0319(12) Uani 1 1 d . . . . .
O4 O 0.4479(3) 0.3214(3) 0.5174(2) 0.0385(14) Uani 1 1 d . . . . .
O5 O 0.0235(3) 0.2438(3) 0.58528(18) 0.0259(11) Uani 1 1 d . . . . .
O6 O 0.1359(3) 0.4935(3) 0.6483(2) 0.0324(12) Uani 1 1 d . . . . .
O7 O 0.1752(3) 0.3660(2) 0.80721(17) 0.0252(11) Uani 1 1 d . . . . .
O8 O 0.0764(3) 0.0372(3) 0.6662(2) 0.0308(12) Uani 1 1 d . . . . .
O9 O -0.0422(3) 0.2922(3) 0.6620(2) 0.0317(12) Uani 1 1 d . . . . .
O10 O 0.4483(3) 0.2413(2) 0.70877(17) 0.0221(10) Uani 1 1 d . . . . .
O11 O 0.2135(3) 0.2276(2) 0.78593(18) 0.0236(11) Uani 1 1 d . . . . .
O12 O 0.3276(3) 0.0867(2) 0.58085(17) 0.0208(10) Uani 1 1 d . . . . .
O13 O 0.1968(3) 0.1626(2) 0.53919(18) 0.0243(11) Uani 1 1 d . . . . .
O14 O 0.1748(3) 0.4153(2) 0.57184(17) 0.0238(11) Uani 1 1 d . . . . .
O15 O 0.2043(3) 0.3898(2) 0.71179(17) 0.0222(10) Uani 1 1 d . . . . .
O16 O 0.1688(2) 0.2201(2) 0.63509(16) 0.0176(9) Uani 1 1 d . . . . .
O17 O 0.2869(3) 0.4502(2) 0.64589(17) 0.0230(10) Uani 1 1 d . . . . .
O18 O 0.0808(3) 0.1203(2) 0.58814(18) 0.0240(11) Uani 1 1 d . . . . .
O19 O 0.3612(3) -0.0015(3) 0.66088(19) 0.0285(11) Uani 1 1 d . . . . .
O20 O 0.4437(3) 0.4517(3) 0.63925(19) 0.0286(12) Uani 1 1 d . . . . .
O21 O 0.2101(3) 0.3838(3) 0.48134(18) 0.0310(12) Uani 1 1 d . . . . .
O22 O 0.3316(3) 0.3817(2) 0.56603(17) 0.0235(11) Uani 1 1 d . . . . .
O23 O 0.3117(3) 0.2007(2) 0.63037(16) 0.0167(9) Uani 1 1 d . . . . .
O24 O 0.2222(3) 0.0748(2) 0.64398(17) 0.0226(10) Uani 1 1 d . . . . .
O25 O 0.5523(3) 0.2129(3) 0.64473(19) 0.0270(11) Uani 1 1 d . . . . .
O26 O 0.1821(3) 0.1301(2) 0.72526(17) 0.0210(10) Uani 1 1 d . . . . .
O27 O 0.2923(3) 0.1012(3) 0.81358(18) 0.0289(12) Uani 1 1 d . . . . .
O28 O 0.4379(3) 0.1219(2) 0.65562(17) 0.0206(10) Uani 1 1 d . . . . .
O29 O 0.3186(3) 0.3362(2) 0.78459(17) 0.0229(10) Uani 1 1 d . . . . .
O30 O 0.4124(3) 0.2050(2) 0.57059(16) 0.0206(10) Uani 1 1 d . . . . .
O31 O 0.0905(3) 0.3562(2) 0.63693(18) 0.0240(11) Uani 1 1 d . . . . .
O32 O 0.3757(3) 0.2112(2) 0.78821(17) 0.0224(10) Uani 1 1 d . . . . .
O33 O 0.3910(3) 0.3655(2) 0.70568(17) 0.0233(10) Uani 1 1 d . . . . .
O34 O 0.3175(3) 0.1369(3) 0.48740(17) 0.0261(11) Uani 1 1 d . . . . .
O35 O 0.0563(3) 0.1776(2) 0.67791(18) 0.0215(10) Uani 1 1 d . . . . .
O36 O 0.4295(3) 0.3105(2) 0.62293(17) 0.0202(10) Uani 1 1 d . . . . .
O37 O 0.1103(3) 0.2851(2) 0.72197(17) 0.0225(10) Uani 1 1 d . . . . .
O38 O 0.2757(3) 0.2527(2) 0.70764(16) 0.0166(9) Uani 1 1 d . . . . .
O39 O 0.3338(3) 0.1087(2) 0.72037(17) 0.0205(10) Uani 1 1 d . . . . .
O40 O 0.2569(3) 0.3195(2) 0.62740(16) 0.0182(10) Uani 1 1 d . . . . .
O41 O 0.2905(3) 0.2671(2) 0.52817(17) 0.0201(10) Uani 1 1 d . . . . .
O42 O 0.1399(3) 0.2881(2) 0.53472(17) 0.0223(10) Uani 1 1 d . . . . .
O43 O 0.1645(3) 0.3159(2) 0.39195(18) 0.0257(11) Uani 1 1 d . . . . .
O44 O 0.3236(3) 0.3217(3) 0.40818(19) 0.0274(11) Uani 1 1 d . . . . .
O45 O 0.1724(3) 0.2037(3) 0.4038(2) 0.0291(12) Uani 1 1 d . . . . .
O46 O 0.3274(3) 0.2093(3) 0.39940(19) 0.0280(11) Uani 1 1 d . . . . .
C1 C 0.3922(6) 0.5929(5) 0.4216(4) 0.055(3) Uani 1 1 d . . . . .
H1A H 0.4208 0.6334 0.4241 0.066 Uiso 1 1 calc R U . . .
C2 C 0.0731(5) 0.0031(5) 0.4398(3) 0.047(2) Uani 1 1 d . . . . .
H2A H 0.0238 0.0070 0.4494 0.056 Uiso 1 1 calc R U . . .
C3 C 0.0644(6) 0.5598(5) 0.3252(3) 0.047(2) Uani 1 1 d . . . . .
H3A H 0.0316 0.5938 0.3091 0.056 Uiso 1 1 calc R U . . .
C4 C 0.4284(6) 0.5344(5) 0.4407(4) 0.052(2) Uani 1 1 d . . . . .
H4A H 0.4812 0.5347 0.4566 0.062 Uiso 1 1 calc R U . . .
C5 C 0.3852(5) 0.4750(5) 0.4360(3) 0.040(2) Uani 1 1 d . . . . .
H5A H 0.4095 0.4348 0.4489 0.048 Uiso 1 1 calc R U . . .
C6 C 0.0355(5) 0.4946(5) 0.3272(3) 0.045(2) Uani 1 1 d . . . . .
H6A H -0.0162 0.4836 0.3124 0.054 Uiso 1 1 calc R U . . .
C7 C 0.1764(5) -0.0648(4) 0.4166(3) 0.039(2) Uani 1 1 d . . . . .
H7A H 0.1974 -0.1069 0.4103 0.047 Uiso 1 1 calc R U . . .
C8 C 0.0866(5) 0.4460(4) 0.3520(3) 0.0343(18) Uani 1 1 d . . . . .
H8A H 0.0678 0.4020 0.3548 0.041 Uiso 1 1 calc R U . . .
C9 C 0.1888(5) 0.5234(4) 0.3703(3) 0.0309(18) Uani 1 1 d . . . . .
C10 C 0.3138(6) 0.5925(4) 0.3988(3) 0.043(2) Uani 1 1 d . . . . .
H10A H 0.2886 0.6326 0.3866 0.051 Uiso 1 1 calc R U . . .
C11 C 0.4346(5) 0.0141(5) 0.3604(3) 0.039(2) Uani 1 1 d . . . . .
H11A H 0.4824 0.0206 0.3493 0.047 Uiso 1 1 calc R U . . .
C12 C 0.4064(5) -0.0506(5) 0.3661(3) 0.044(2) Uani 1 1 d . . . . .
H12A H 0.4352 -0.0882 0.3587 0.053 Uiso 1 1 calc R U . . .
C13 C 0.1035(5) -0.0602(5) 0.4326(4) 0.047(2) Uani 1 1 d . . . . .
H13A H 0.0759 -0.0994 0.4384 0.056 Uiso 1 1 calc R U . . .
C14 C 0.1408(5) 0.5749(4) 0.3467(3) 0.041(2) Uani 1 1 d . . . . .
H14A H 0.1602 0.6190 0.3455 0.050 Uiso 1 1 calc R U . . .
C15 C 0.2731(5) 0.5316(4) 0.3942(3) 0.0311(17) Uani 1 1 d . . . . .
C16 C 0.1160(5) 0.0610(4) 0.4326(3) 0.0362(19) Uani 1 1 d . . . . .
H16A H 0.0960 0.1035 0.4389 0.043 Uiso 1 1 calc R U . . .
C17 C 0.3354(5) -0.0598(4) 0.3827(3) 0.0364(19) Uani 1 1 d . . . . .
H17A H 0.3160 -0.1033 0.3869 0.044 Uiso 1 1 calc R U . . .
C18 C 0.2942(4) -0.0029(4) 0.3930(3) 0.0255(15) Uani 1 1 d . . . . .
C19 C 0.3909(4) 0.0683(4) 0.3713(3) 0.0291(17) Uani 1 1 d . . . . .
H19A H 0.4093 0.1122 0.3672 0.035 Uiso 1 1 calc R U . . .
C20 C 0.2168(4) -0.0058(4) 0.4102(3) 0.0260(16) Uani 1 1 d . . . . .
C21 C 0.2922(4) 0.2644(4) 0.4023(2) 0.0230(15) Uani 1 1 d . . . . .
C22 C 0.2023(4) 0.2609(4) 0.3991(2) 0.0235(15) Uani 1 1 d . . . . .
C23 C 0.9744(6) 0.3738(6) 0.8125(4) 0.054(3) Uani 1 1 d . . . . .
H23A H 1.0162 0.4043 0.8212 0.065 Uiso 1 1 calc R U . . .
C24 C 0.5652(5) 0.0544(5) 0.7672(3) 0.044(2) Uani 1 1 d . . . . .
H24A H 0.5300 0.0187 0.7690 0.053 Uiso 1 1 calc R U . . .
C25 C 0.5425(5) 0.1194(6) 0.7737(3) 0.049(3) Uani 1 1 d . . . . .
H25A H 0.4910 0.1288 0.7783 0.058 Uiso 1 1 calc R U . . .
C26 C 0.9243(5) 0.2629(5) 0.8068(4) 0.052(3) Uani 1 1 d . . . . .
H26A H 0.9319 0.2165 0.8127 0.062 Uiso 1 1 calc R U . . .
C27 C 0.6531(6) 0.4492(5) 0.7271(4) 0.048(2) Uani 1 1 d . . . . .
H27A H 0.6345 0.4936 0.7221 0.057 Uiso 1 1 calc R U . . .
C28 C 0.9872(5) 0.3062(5) 0.8209(4) 0.048(2) Uani 1 1 d . . . . .
H28A H 1.0368 0.2899 0.8358 0.058 Uiso 1 1 calc R U . . .
C29 C 0.6032(6) 0.3954(5) 0.7148(4) 0.046(2) Uani 1 1 d . . . . .
H29A H 0.5503 0.4025 0.7004 0.055 Uiso 1 1 calc R U . . .
C30 C 0.9113(5) 0.0891(5) 0.7078(3) 0.043(2) Uani 1 1 d . . . . .
H30A H 0.9591 0.0905 0.6960 0.051 Uiso 1 1 calc R U . . .
C31 C 0.8763(5) 0.1472(5) 0.7217(3) 0.042(2) Uani 1 1 d . . . . .
H31A H 0.9014 0.1885 0.7185 0.051 Uiso 1 1 calc R U . . .
C32 C 0.5962(5) 0.1713(5) 0.7735(4) 0.044(2) Uani 1 1 d . . . . .
H32A H 0.5818 0.2153 0.7807 0.053 Uiso 1 1 calc R U . . .
C33 C 0.9000(5) 0.3981(5) 0.7909(3) 0.046(2) Uani 1 1 d . . . . .
H33A H 0.8913 0.4445 0.7856 0.055 Uiso 1 1 calc R U . . .
C34 C 0.8017(5) 0.0288(4) 0.7282(3) 0.0364(19) Uani 1 1 d . . . . .
H34A H 0.7750 -0.0120 0.7305 0.044 Uiso 1 1 calc R U . . .
C35 C 0.6319(5) 0.3309(4) 0.7239(3) 0.0371(19) Uani 1 1 d . . . . .
H35A H 0.5974 0.2946 0.7151 0.045 Uiso 1 1 calc R U . . .
C36 C 0.7313(5) 0.4369(4) 0.7470(3) 0.041(2) Uani 1 1 d . . . . .
H36A H 0.7667 0.4730 0.7544 0.050 Uiso 1 1 calc R U . . .
C37 C 0.8725(5) 0.0287(5) 0.7122(3) 0.041(2) Uani 1 1 d . . . . .
H37A H 0.8946 -0.0122 0.7041 0.049 Uiso 1 1 calc R U . . .
C38 C 0.8393(5) 0.3518(4) 0.7775(3) 0.0310(17) Uani 1 1 d . . . . .
C39 C 0.6397(5) 0.0411(4) 0.7580(3) 0.039(2) Uani 1 1 d . . . . .
H39A H 0.6559 -0.0033 0.7536 0.047 Uiso 1 1 calc R U . . .
C40 C 0.7576(5) 0.3705(4) 0.7560(3) 0.0340(18) Uani 1 1 d . . . . .
C41 C 0.6908(5) 0.0956(4) 0.7556(3) 0.0272(16) Uani 1 1 d . . . . .
C42 C 0.7689(4) 0.0892(4) 0.7412(3) 0.0241(15) Uani 1 1 d . . . . .
C43 C 0.8790(7) 0.4458(6) 0.5093(4) 0.066(3) Uani 1 1 d . . . . .
H43A H 0.9076 0.4858 0.5079 0.079 Uiso 1 1 calc R U . . .
C44 C 0.9134(7) 0.3922(6) 0.5376(4) 0.062(3) Uani 1 1 d . . . . .
H44A H 0.9652 0.3951 0.5552 0.075 Uiso 1 1 calc R U . . .
C45 C 0.5324(6) 0.3356(6) 0.4075(4) 0.062(3) Uani 1 1 d . . . . .
H45A H 0.4825 0.3226 0.3906 0.075 Uiso 1 1 calc R U . . .
C46 C 0.5785(6) 0.2911(6) 0.4397(4) 0.056(3) Uani 1 1 d . . . . .
H46A H 0.5580 0.2482 0.4443 0.067 Uiso 1 1 calc R U . . .
C47 C 0.6367(7) 0.4147(5) 0.4255(4) 0.056(3) Uani 1 1 d . . . . .
H47A H 0.6584 0.4570 0.4205 0.068 Uiso 1 1 calc R U . . .
C48 C 0.5613(7) 0.3984(6) 0.4011(4) 0.059(3) Uani 1 1 d . . . . .
H48A H 0.5308 0.4301 0.3806 0.071 Uiso 1 1 calc R U . . .
C49 C 0.8476(6) 0.0777(6) 0.4187(4) 0.056(3) Uani 1 1 d . . . . .
H49A H 0.8677 0.0441 0.4003 0.067 Uiso 1 1 calc R U . . .
C50 C 0.5418(5) 0.0681(5) 0.4777(3) 0.044(2) Uani 1 1 d . . . . .
H50A H 0.5033 0.0354 0.4666 0.053 Uiso 1 1 calc R U . . .
C51 C 0.8872(5) 0.1383(6) 0.4293(4) 0.053(3) Uani 1 1 d . . . . .
H51A H 0.9349 0.1461 0.4182 0.064 Uiso 1 1 calc R U . . .
C52 C 0.8683(6) 0.3335(5) 0.5389(3) 0.046(2) Uani 1 1 d . . . . .
H52A H 0.8907 0.2969 0.5582 0.055 Uiso 1 1 calc R U . . .
C53 C 0.8558(5) 0.1873(5) 0.4565(3) 0.042(2) Uani 1 1 d . . . . .
H53A H 0.8836 0.2278 0.4641 0.051 Uiso 1 1 calc R U . . .
C54 C 0.5261(5) 0.1196(5) 0.5084(4) 0.046(2) Uani 1 1 d . . . . .
H54A H 0.4773 0.1221 0.5189 0.055 Uiso 1 1 calc R U . . .
C55 C 0.7774(5) 0.0679(5) 0.4360(3) 0.043(2) Uani 1 1 d . . . . .
H55A H 0.7508 0.0265 0.4309 0.052 Uiso 1 1 calc R U . . .
C56 C 0.8028(7) 0.4409(5) 0.4830(4) 0.058(3) Uani 1 1 d . . . . .
H56A H 0.7794 0.4775 0.4641 0.069 Uiso 1 1 calc R U . . .
C57 C 0.6145(5) 0.0648(5) 0.4633(3) 0.042(2) Uani 1 1 d . . . . .
H57A H 0.6268 0.0286 0.4439 0.050 Uiso 1 1 calc R U . . .
C58 C 0.6803(6) 0.3679(4) 0.4576(3) 0.040(2) Uani 1 1 d . . . . .
C59 C 0.5837(5) 0.1676(5) 0.5236(3) 0.041(2) Uani 1 1 d . . . . .
H59A H 0.5744 0.2012 0.5460 0.049 Uiso 1 1 calc R U . . .
C60 C 0.7609(6) 0.3803(4) 0.4850(3) 0.040(2) Uani 1 1 d . . . . .
C61 C 0.7469(4) 0.1200(4) 0.4609(3) 0.0273(16) Uani 1 1 d . . . . .
C62 C 0.6695(4) 0.1160(4) 0.4776(3) 0.0272(16) Uani 1 1 d . . . . .
N1 N 0.3089(4) 0.4736(3) 0.4132(2) 0.0287(14) Uani 1 1 d . . . . .
N2 N 0.1606(4) 0.4600(3) 0.3719(2) 0.0287(14) Uani 1 1 d . . . . .
N3 N 0.1856(4) 0.0568(3) 0.4168(2) 0.0258(13) Uani 1 1 d . . . . .
N4 N 0.3222(3) 0.0601(3) 0.3877(2) 0.0224(12) Uani 1 1 d . . . . .
N5 N 0.8524(4) 0.2847(4) 0.7849(3) 0.0400(17) Uani 1 1 d . . . . .
N6 N 0.8088(4) 0.1481(3) 0.7396(3) 0.0323(15) Uani 1 1 d . . . . .
N7 N 0.7065(4) 0.3172(3) 0.7446(3) 0.0331(15) Uani 1 1 d . . . . .
N8 N 0.6688(4) 0.1601(3) 0.7631(3) 0.0339(15) Uani 1 1 d . . . . .
N9 N 0.6499(4) 0.3058(4) 0.4642(3) 0.0393(17) Uani 1 1 d . . . . .
N10 N 0.6532(4) 0.1675(3) 0.5071(2) 0.0301(14) Uani 1 1 d . . . . .
N11 N 0.7867(4) 0.1788(3) 0.4722(2) 0.0304(14) Uani 1 1 d . . . . .
N12 N 0.7948(4) 0.3277(3) 0.5138(2) 0.0351(16) Uani 1 1 d . . . . .
O1W O 0.7429(5) 0.2377(4) 0.8473(3) 0.075(2) Uani 1 1 d . . . . .
Cl1 Cl 0.75370(15) 0.23633(11) 0.60057(8) 0.0460(5) Uani 1 1 d . . . . .
O3W O 0.6343(4) 0.3457(4) 0.8547(3) 0.0597(19) Uani 1 1 d . . . . .
O4W O 0.8631(5) 0.1424(4) 0.8825(4) 0.088(3) Uani 1 1 d . . . . .
O2W O 0.0126(5) 0.3161(6) 0.4319(4) 0.104(4) Uani 1 1 d . . . . .

loop_
_atom_site_aniso_label
_atom_site_aniso_U_11
_atom_site_aniso_U_22
_atom_site_aniso_U_33
_atom_site_aniso_U_23
_atom_site_aniso_U_13
_atom_site_aniso_U_12
Mo1 0.0222(3) 0.0227(3) 0.0382(4) -0.0027(3) 0.0070(3) 0.0024(3)
Mo2 0.0205(3) 0.0238(3) 0.0273(3) -0.0041(3) 0.0057(2) 0.0011(2)
Mo3 0.0262(3) 0.0234(3) 0.0208(3) -0.0036(2) 0.0054(2) 0.0004(3)
Mo4 0.0347(4) 0.0215(3) 0.0227(3) 0.0021(2) 0.0064(3) 0.0025(3)
Mo5 0.0351(4) 0.0245(3) 0.0230(3) 0.0029(3) 0.0045(3) 0.0007(3)
Mo6 0.0329(3) 0.0211(3) 0.0243(3) -0.0029(2) 0.0092(3) 0.0021(3)
Mo7 0.0245(3) 0.0181(3) 0.0359(4) -0.0011(3) 0.0080(3) -0.0023(2)
Mo8 0.0277(3) 0.0184(3) 0.0279(3) -0.0009(3) 0.0058(3) -0.0036(3)
Cu1 0.0333(5) 0.0156(4) 0.0332(5) 0.0014(4) 0.0021(4) 0.0021(4)
Cu2 0.0299(5) 0.0158(4) 0.0306(5) -0.0011(4) 0.0101(4) 0.0037(4)
Cu3 0.0248(5) 0.0212(5) 0.0813(8) -0.0131(5) 0.0040(5) -0.0024(4)
Cu4 0.0416(6) 0.0187(5) 0.0363(5) 0.0015(4) 0.0081(4) 0.0008(4)
P1 0.0118(7) 0.0078(7) 0.0112(7) -0.0006(5) 0.0034(6) 0.0004(5)
V1 0.0309(7) 0.0256(7) 0.0319(7) 0.0006(5) 0.0117(6) -0.0002(5)
V2 0.0283(7) 0.0276(7) 0.0269(7) -0.0012(5) 0.0090(5) -0.0031(5)
Mo9 0.0217(5) 0.0235(5) 0.0189(5) -0.0036(4) 0.0022(4) -0.0021(4)
Mo10 0.0207(5) 0.0284(6) 0.0251(5) -0.0031(4) -0.0008(4) -0.0019(4)
Mo11 0.0262(5) 0.0143(5) 0.0251(5) 0.0015(4) 0.0087(4) 0.0045(4)
Mo12 0.0243(5) 0.0158(5) 0.0239(5) 0.0006(4) 0.0071(4) 0.0039(4)
V9 0.0217(5) 0.0235(5) 0.0189(5) -0.0036(4) 0.0022(4) -0.0021(4)
V10 0.0207(5) 0.0284(6) 0.0251(5) -0.0031(4) -0.0008(4) -0.0019(4)
V11 0.0262(5) 0.0143(5) 0.0251(5) 0.0015(4) 0.0087(4) 0.0045(4)
V12 0.0243(5) 0.0158(5) 0.0239(5) 0.0006(4) 0.0071(4) 0.0039(4)
O1 0.025(3) 0.042(4) 0.036(3) -0.010(3) -0.003(2) 0.002(2)
O2 0.041(3) 0.043(4) 0.040(3) 0.003(3) 0.017(3) -0.001(3)
O3 0.032(3) 0.033(3) 0.028(3) -0.005(2) 0.000(2) -0.002(2)
O4 0.040(3) 0.038(3) 0.041(3) 0.000(3) 0.016(3) 0.000(3)
O5 0.022(3) 0.023(3) 0.031(3) 0.000(2) 0.001(2) 0.000(2)
O6 0.042(3) 0.018(3) 0.039(3) 0.005(2) 0.012(3) 0.009(2)
O7 0.034(3) 0.021(3) 0.023(3) -0.002(2) 0.011(2) 0.001(2)
O8 0.034(3) 0.016(3) 0.045(3) 0.000(2) 0.013(2) -0.003(2)
O9 0.023(3) 0.028(3) 0.044(3) -0.001(2) 0.008(2) 0.000(2)
O10 0.026(3) 0.021(3) 0.019(2) -0.0013(19) 0.0022(19) 0.002(2)
O11 0.029(3) 0.018(3) 0.027(3) 0.002(2) 0.012(2) 0.002(2)
O12 0.024(2) 0.018(2) 0.021(2) -0.0026(19) 0.0045(19) 0.0019(19)
O13 0.023(2) 0.020(3) 0.030(3) 0.000(2) 0.005(2) -0.003(2)
O14 0.032(3) 0.017(3) 0.023(3) 0.0030(19) 0.007(2) 0.001(2)
O15 0.029(3) 0.014(2) 0.024(3) -0.0025(19) 0.008(2) -0.003(2)
O16 0.015(2) 0.016(2) 0.023(2) -0.0016(18) 0.0053(18) -0.0014(18)
O17 0.028(3) 0.015(2) 0.027(3) -0.0019(19) 0.006(2) -0.004(2)
O18 0.021(2) 0.022(3) 0.030(3) -0.006(2) 0.006(2) -0.001(2)
O19 0.036(3) 0.017(3) 0.033(3) 0.000(2) 0.008(2) 0.005(2)
O20 0.032(3) 0.020(3) 0.035(3) 0.002(2) 0.008(2) -0.006(2)
O21 0.044(3) 0.026(3) 0.023(3) 0.003(2) 0.008(2) 0.004(2)
O22 0.029(3) 0.020(3) 0.022(3) 0.005(2) 0.008(2) 0.000(2)
O23 0.019(2) 0.013(2) 0.018(2) -0.0014(18) 0.0036(18) -0.0013(18)
O24 0.024(2) 0.021(3) 0.024(3) -0.004(2) 0.006(2) 0.000(2)
O25 0.018(2) 0.026(3) 0.038(3) -0.004(2) 0.009(2) 0.000(2)
O26 0.022(2) 0.021(3) 0.022(2) -0.0021(19) 0.0079(19) 0.002(2)
O27 0.044(3) 0.023(3) 0.020(3) 0.007(2) 0.007(2) 0.004(2)
O28 0.019(2) 0.020(3) 0.023(2) -0.0011(19) 0.0048(19) -0.0002(19)
O29 0.031(3) 0.020(3) 0.019(2) -0.0031(19) 0.007(2) 0.002(2)
O30 0.020(2) 0.024(3) 0.018(2) -0.0036(19) 0.0066(19) 0.000(2)
O31 0.023(2) 0.022(3) 0.026(3) 0.002(2) 0.003(2) 0.002(2)
O32 0.028(3) 0.021(3) 0.018(2) 0.0008(19) 0.004(2) 0.000(2)
O33 0.026(3) 0.019(3) 0.025(3) -0.002(2) 0.006(2) 0.000(2)
O34 0.032(3) 0.031(3) 0.017(2) -0.005(2) 0.007(2) -0.001(2)
O35 0.025(2) 0.013(2) 0.029(3) -0.0005(19) 0.011(2) 0.0009(19)
O36 0.023(2) 0.014(2) 0.024(3) 0.0000(19) 0.006(2) -0.0022(19)
O37 0.027(3) 0.017(2) 0.024(3) 0.0001(19) 0.004(2) 0.000(2)
O38 0.020(2) 0.013(2) 0.017(2) -0.0008(17) 0.0041(18) -0.0005(18)
O39 0.023(2) 0.017(2) 0.021(2) -0.0017(19) 0.0047(19) 0.0036(19)
O40 0.021(2) 0.013(2) 0.021(2) -0.0006(18) 0.0045(19) 0.0010(18)
O41 0.022(2) 0.017(2) 0.021(2) -0.0013(19) 0.0024(19) -0.0017(19)
O42 0.020(2) 0.025(3) 0.021(2) 0.005(2) 0.0033(19) 0.003(2)
O43 0.025(3) 0.019(3) 0.032(3) 0.001(2) 0.002(2) 0.006(2)
O44 0.027(3) 0.024(3) 0.031(3) 0.003(2) 0.005(2) 0.002(2)
O45 0.026(3) 0.021(3) 0.042(3) -0.003(2) 0.011(2) 0.001(2)
O46 0.030(3) 0.023(3) 0.033(3) 0.000(2) 0.009(2) 0.003(2)
C1 0.069(7) 0.036(6) 0.063(7) -0.008(5) 0.020(6) -0.023(5)
C2 0.035(5) 0.055(6) 0.051(6) 0.013(5) 0.008(4) -0.005(4)
C3 0.057(6) 0.039(6) 0.045(5) 0.004(4) 0.012(5) 0.026(5)
C4 0.050(6) 0.046(6) 0.059(6) -0.004(5) 0.010(5) -0.010(5)
C5 0.039(5) 0.039(5) 0.039(5) 0.001(4) 0.002(4) 0.001(4)
C6 0.035(5) 0.045(6) 0.054(6) -0.003(4) 0.008(4) 0.013(4)
C7 0.051(5) 0.020(4) 0.047(5) 0.000(4) 0.009(4) 0.000(4)
C8 0.035(4) 0.028(4) 0.039(5) -0.001(3) 0.005(4) 0.003(4)
C9 0.046(5) 0.020(4) 0.033(4) -0.001(3) 0.022(4) 0.006(3)
C10 0.052(6) 0.024(5) 0.055(6) -0.003(4) 0.017(5) -0.007(4)
C11 0.036(5) 0.044(5) 0.039(5) 0.001(4) 0.010(4) 0.013(4)
C12 0.046(5) 0.035(5) 0.050(6) 0.000(4) 0.009(4) 0.016(4)
C13 0.039(5) 0.038(5) 0.062(6) 0.015(4) 0.002(4) -0.014(4)
C14 0.050(5) 0.024(4) 0.053(6) 0.009(4) 0.016(4) 0.014(4)
C15 0.042(5) 0.023(4) 0.033(4) 0.003(3) 0.019(4) 0.002(3)
C16 0.033(4) 0.031(5) 0.044(5) -0.001(4) 0.007(4) 0.003(4)
C17 0.040(5) 0.025(4) 0.043(5) -0.001(4) 0.005(4) 0.010(4)
C18 0.027(4) 0.023(4) 0.025(4) 0.001(3) 0.000(3) 0.003(3)
C19 0.032(4) 0.029(4) 0.026(4) 0.005(3) 0.005(3) 0.004(3)
C20 0.035(4) 0.018(4) 0.023(4) -0.004(3) -0.001(3) 0.002(3)
C21 0.028(4) 0.024(4) 0.018(3) 0.004(3) 0.005(3) 0.001(3)
C22 0.026(4) 0.028(4) 0.018(3) -0.003(3) 0.006(3) 0.000(3)
C23 0.041(5) 0.062(7) 0.059(6) -0.013(5) 0.006(5) -0.028(5)
C24 0.040(5) 0.049(6) 0.045(5) 0.015(4) 0.013(4) -0.014(4)
C25 0.027(4) 0.072(8) 0.045(5) 0.018(5) 0.000(4) 0.002(5)
C26 0.031(5) 0.036(5) 0.085(8) -0.014(5) 0.002(5) -0.009(4)
C27 0.058(6) 0.021(5) 0.064(6) 0.002(4) 0.012(5) 0.005(4)
C28 0.028(4) 0.062(7) 0.054(6) -0.009(5) 0.006(4) -0.004(4)
C29 0.043(5) 0.037(5) 0.054(6) 0.002(4) 0.001(4) 0.011(4)
C30 0.031(4) 0.050(6) 0.051(6) -0.009(4) 0.017(4) -0.005(4)
C31 0.033(5) 0.037(5) 0.057(6) -0.001(4) 0.010(4) -0.012(4)
C32 0.034(5) 0.040(5) 0.059(6) -0.001(4) 0.007(4) 0.003(4)
C33 0.045(5) 0.041(5) 0.051(6) -0.014(4) 0.004(4) -0.018(4)
C34 0.047(5) 0.026(4) 0.037(5) 0.001(3) 0.010(4) 0.000(4)
C35 0.035(4) 0.029(5) 0.047(5) -0.001(4) 0.003(4) -0.006(4)
C36 0.045(5) 0.026(5) 0.054(6) -0.005(4) 0.011(4) -0.007(4)
C37 0.049(5) 0.032(5) 0.042(5) -0.014(4) 0.008(4) 0.007(4)
C38 0.032(4) 0.025(4) 0.036(4) -0.011(3) 0.007(3) -0.006(3)
C39 0.051(5) 0.031(5) 0.037(5) 0.007(4) 0.013(4) -0.011(4)
C40 0.038(5) 0.028(4) 0.037(5) -0.008(3) 0.009(4) -0.007(4)
C41 0.033(4) 0.024(4) 0.023(4) 0.004(3) 0.002(3) 0.001(3)
C42 0.031(4) 0.019(4) 0.022(4) -0.001(3) 0.003(3) -0.003(3)
C43 0.082(8) 0.045(7) 0.073(8) 0.000(6) 0.022(7) -0.033(6)
C44 0.074(8) 0.057(7) 0.052(6) -0.005(5) 0.003(5) -0.023(6)
C45 0.051(6) 0.066(8) 0.068(7) 0.017(6) 0.006(5) 0.014(6)
C46 0.045(6) 0.049(6) 0.070(7) 0.019(5) 0.003(5) 0.002(5)
C47 0.075(8) 0.039(6) 0.057(6) 0.021(5) 0.018(6) 0.016(5)
C48 0.063(7) 0.052(7) 0.062(7) 0.024(5) 0.012(6) 0.018(6)
C49 0.038(5) 0.068(7) 0.061(7) -0.033(5) 0.009(5) 0.003(5)
C50 0.040(5) 0.056(6) 0.039(5) -0.004(4) 0.011(4) -0.018(4)
C51 0.027(4) 0.081(8) 0.053(6) -0.027(5) 0.009(4) 0.001(5)
C52 0.055(6) 0.036(5) 0.044(5) 0.002(4) -0.002(4) -0.018(4)
C53 0.028(4) 0.052(6) 0.046(5) -0.011(4) 0.006(4) -0.004(4)
C54 0.036(5) 0.051(6) 0.053(6) 0.007(5) 0.013(4) -0.002(4)
C55 0.036(5) 0.044(6) 0.050(5) -0.023(4) 0.008(4) -0.004(4)
C56 0.087(8) 0.026(5) 0.060(7) 0.004(4) 0.014(6) -0.015(5)
C57 0.050(5) 0.037(5) 0.041(5) -0.005(4) 0.013(4) -0.009(4)
C58 0.056(6) 0.025(4) 0.043(5) 0.008(4) 0.017(4) 0.008(4)
C59 0.041(5) 0.034(5) 0.052(6) 0.001(4) 0.022(4) 0.008(4)
C60 0.071(6) 0.020(4) 0.035(5) 0.004(3) 0.021(4) 0.003(4)
C61 0.028(4) 0.025(4) 0.028(4) -0.005(3) 0.002(3) 0.001(3)
C62 0.032(4) 0.024(4) 0.024(4) -0.001(3) 0.004(3) 0.001(3)
N1 0.039(4) 0.022(3) 0.026(3) -0.002(3) 0.010(3) 0.004(3)
N2 0.034(4) 0.022(3) 0.031(3) -0.001(3) 0.008(3) 0.007(3)
N3 0.029(3) 0.027(3) 0.022(3) 0.002(3) 0.005(3) 0.000(3)
N4 0.026(3) 0.018(3) 0.022(3) 0.001(2) 0.003(2) 0.005(2)
N5 0.026(3) 0.028(4) 0.066(5) -0.009(3) 0.008(3) -0.003(3)
N6 0.026(3) 0.019(3) 0.052(4) -0.005(3) 0.006(3) -0.003(3)
N7 0.039(4) 0.018(3) 0.041(4) -0.008(3) 0.003(3) -0.003(3)
N8 0.029(3) 0.026(4) 0.046(4) -0.006(3) 0.004(3) -0.002(3)
N9 0.041(4) 0.032(4) 0.046(4) 0.008(3) 0.011(3) 0.007(3)
N10 0.038(4) 0.021(3) 0.033(4) -0.001(3) 0.010(3) 0.003(3)
N11 0.027(3) 0.029(4) 0.035(4) 0.000(3) 0.004(3) 0.003(3)
N12 0.050(4) 0.022(4) 0.034(4) 0.001(3) 0.009(3) -0.001(3)
O1W 0.069(5) 0.094(7) 0.057(5) -0.013(4) 0.001(4) -0.003(5)
Cl1 0.0690(15) 0.0282(11) 0.0390(12) 0.0023(9) 0.0049(11) -0.0011(10)
O3W 0.055(4) 0.057(5) 0.060(5) -0.011(4) -0.008(3) -0.001(4)
O4W 0.092(6) 0.056(6) 0.110(7) 0.010(5) 0.005(5) 0.001(5)
O2W 0.061(5) 0.149(10) 0.103(7) 0.068(7) 0.016(5) 0.025(6)

loop_
_atom_type_symbol
_atom_type_description
_atom_type_scat_dispersion_real
_atom_type_scat_dispersion_imag
_atom_type_scat_source
C C 0.0033 0.0016 'International Tables Vol C Tables 4.2.6.8 and 6.1.1.4'
H H 0.0000 0.0000 'International Tables Vol C Tables 4.2.6.8 and 6.1.1.4'
N N 0.0061 0.0033 'International Tables Vol C Tables 4.2.6.8 and 6.1.1.4'
O O 0.0106 0.0060 'International Tables Vol C Tables 4.2.6.8 and 6.1.1.4'
Cl Cl 0.1484 0.1585 'International Tables Vol C Tables 4.2.6.8 and 6.1.1.4'
V V 0.3005 0.5294 'International Tables Vol C Tables 4.2.6.8 and 6.1.1.4'
Cu Cu 0.3201 1.2651 'International Tables Vol C Tables 4.2.6.8 and 6.1.1.4'
Mo Mo -1.6832 0.6857 'International Tables Vol C Tables 4.2.6.8 and 6.1.1.4'
P P 0.1023 0.0942 'International Tables Vol C Tables 4.2.6.8 and 6.1.1.4'

loop_
_geom_angle_atom_site_label_1
_geom_angle_atom_site_label_2
_geom_angle_atom_site_label_3
_geom_angle
_geom_angle_site_symmetry_1
_geom_angle_site_symmetry_3
O9 Mo1 O5 102.1(2) . .
O9 Mo1 O31 105.8(2) . .
O5 Mo1 O31 98.8(2) . .
O9 Mo1 O35 96.9(2) . .
O5 Mo1 O35 92.4(2) . .
O31 Mo1 O35 151.9(2) . .
O9 Mo1 O37 96.9(2) . .
O5 Mo1 O37 158.4(2) . .
O31 Mo1 O37 85.8(2) . .
O35 Mo1 O37 74.97(19) . .
O9 Mo1 O16 165.6(2) . .
O5 Mo1 O16 76.01(18) . .
O31 Mo1 O16 88.64(18) . .
O35 Mo1 O16 69.08(16) . .
O37 Mo1 O16 83.07(17) . .
O9 Mo1 V1 99.59(19) . .
O5 Mo1 V1 128.43(16) . .
O31 Mo1 V1 119.20(15) . .
O35 Mo1 V1 38.63(14) . .
O37 Mo1 V1 36.37(13) . .
O16 Mo1 V1 71.81(11) . .
O25 Mo2 O10 104.7(2) . .
O25 Mo2 O28 101.6(2) . .
O10 Mo2 O28 98.7(2) . .
O25 Mo2 O30 98.4(2) . .
O10 Mo2 O30 152.0(2) . .
O28 Mo2 O30 91.9(2) . .
O25 Mo2 O36 97.7(2) . .
O10 Mo2 O36 86.8(2) . .
O28 Mo2 O36 157.83(19) . .
O30 Mo2 O36 74.45(18) . .
O25 Mo2 O23 167.1(2) . .
O10 Mo2 O23 88.23(18) . .
O28 Mo2 O23 75.80(18) . .
O30 Mo2 O23 69.28(16) . .
O36 Mo2 O23 82.95(16) . .
O25 Mo2 V2 100.74(18) . .
O10 Mo2 V2 119.79(15) . .
O28 Mo2 V2 127.99(15) . .
O30 Mo2 V2 38.54(14) . .
O36 Mo2 V2 35.93(13) . .
O23 Mo2 V2 72.19(11) . .
O34 Mo3 O13 104.0(2) . .
O34 Mo3 O12 101.0(2) . .
O13 Mo3 O12 100.0(2) . .
O34 Mo3 O30 99.5(2) . .
O13 Mo3 O30 151.1(2) . .
O12 Mo3 O30 91.9(2) . .
O34 Mo3 O41 97.7(2) . .
O13 Mo3 O41 85.7(2) . .
O12 Mo3 O41 158.51(19) . .
O30 Mo3 O41 74.48(18) . .
O34 Mo3 O23 168.1(2) . .
O13 Mo3 O23 87.92(19) . .
O12 Mo3 O23 75.96(18) . .
O30 Mo3 O23 69.38(16) . .
O41 Mo3 O23 83.63(16) . .
O34 Mo3 V2 102.01(18) . .
O13 Mo3 V2 118.63(16) . .
O12 Mo3 V2 127.81(15) . .
O30 Mo3 V2 38.41(14) . .
O41 Mo3 V2 36.11(12) . .
O23 Mo3 V2 72.09(11) . .
O27 Mo4 O39 103.6(2) . .
O27 Mo4 O32 103.5(2) . .
O39 Mo4 O32 98.5(2) . .
O27 Mo4 O26 97.2(2) . .
O39 Mo4 O26 86.36(19) . .
O32 Mo4 O26 156.9(2) . .
O27 Mo4 O11 98.8(2) . .
O39 Mo4 O11 152.4(2) . .
O32 Mo4 O11 91.7(2) . .
O26 Mo4 O11 74.95(19) . .
O27 Mo4 O38 167.9(2) . .
O39 Mo4 O38 88.43(18) . .
O32 Mo4 O38 75.48(18) . .
O26 Mo4 O38 82.10(17) . .
O11 Mo4 O38 69.26(16) . .
O27 Mo4 V1 100.80(19) . .
O39 Mo4 V1 119.56(15) . .
O32 Mo4 V1 127.72(16) . .
O26 Mo4 V1 36.02(13) . .
O11 Mo4 V1 38.95(14) . .
O38 Mo4 V1 71.49(10) . .
O21 Mo5 O42 105.9(2) . .
O21 Mo5 O14 101.1(2) . .
O42 Mo5 O14 98.0(2) . .
O21 Mo5 O22 97.3(2) . .
O42 Mo5 O22 151.9(2) . .
O14 Mo5 O22 92.8(2) . .
O21 Mo5 O41 98.0(2) . .
O42 Mo5 O41 85.8(2) . .
O14 Mo5 O41 158.57(19) . .
O22 Mo5 O41 75.27(18) . .
O21 Mo5 O40 166.0(2) . .
O42 Mo5 O40 88.12(18) . .
O14 Mo5 O40 75.54(18) . .
O22 Mo5 O40 69.51(16) . .
O41 Mo5 O40 83.56(16) . .
O21 Mo5 V2 100.66(19) . .
O42 Mo5 V2 119.27(15) . .
O14 Mo5 V2 128.84(16) . .
O22 Mo5 V2 38.79(14) . .
O41 Mo5 V2 36.50(13) . .
O40 Mo5 V2 72.34(11) . .
O7 Mo6 O15 103.9(2) . .
O7 Mo6 O29 100.9(2) . .
O15 Mo6 O29 97.8(2) . .
O7 Mo6 O11 99.9(2) . .
O15 Mo6 O11 151.7(2) . .
O29 Mo6 O11 92.2(2) . .
O7 Mo6 O37 98.9(2) . .
O15 Mo6 O37 86.4(2) . .
O29 Mo6 O37 158.0(2) . .
O11 Mo6 O37 75.09(19) . .
O7 Mo6 O38 168.6(2) . .
O15 Mo6 O38 87.40(18) . .
O29 Mo6 O38 75.68(18) . .
O11 Mo6 O38 69.57(16) . .
O37 Mo6 O38 83.03(17) . .
O7 Mo6 V1 103.46(17) . .
O15 Mo6 V1 119.30(15) . .
O29 Mo6 V1 128.02(16) . .
O11 Mo6 V1 38.76(14) . .
O37 Mo6 V1 36.38(13) . .
O38 Mo6 V1 71.47(11) . .
O8 Mo7 O18 101.1(2) . .
O8 Mo7 O24 105.2(2) . .
O18 Mo7 O24 100.3(2) . .
O8 Mo7 O35 97.4(2) . .
O18 Mo7 O35 92.5(2) . .
O24 Mo7 O35 151.2(2) . .
O8 Mo7 O26 97.8(2) . .
O18 Mo7 O26 157.9(2) . .
O24 Mo7 O26 85.48(19) . .
O35 Mo7 O26 73.82(18) . .
O8 Mo7 O16 166.0(2) . .
O18 Mo7 O16 76.29(19) . .
O24 Mo7 O16 88.78(19) . .
O35 Mo7 O16 69.17(16) . .
O26 Mo7 O16 82.53(17) . .
O8 Mo7 V1 100.63(18) . .
O18 Mo7 V1 128.15(16) . .
O24 Mo7 V1 118.23(15) . .
O35 Mo7 V1 38.29(14) . .
O26 Mo7 V1 35.55(13) . .
O16 Mo7 V1 71.54(11) . .
O20 Mo8 O33 104.0(2) . .
O20 Mo8 O17 102.7(2) . .
O33 Mo8 O17 99.4(2) . .
O20 Mo8 O22 98.7(2) . .
O33 Mo8 O22 152.1(2) . .
O17 Mo8 O22 91.0(2) . .
O20 Mo8 O36 96.7(2) . .
O33 Mo8 O36 87.2(2) . .
O17 Mo8 O36 157.2(2) . .
O22 Mo8 O36 74.14(18) . .
O20 Mo8 O40 167.8(2) . .
O33 Mo8 O40 88.11(19) . .
O17 Mo8 O40 75.83(18) . .
O22 Mo8 O40 69.36(17) . .
O36 Mo8 O40 82.64(16) . .
O20 Mo8 V2 100.43(18) . .
O33 Mo8 V2 120.10(15) . .
O17 Mo8 V2 126.92(15) . .
O22 Mo8 V2 38.37(14) . .
O36 Mo8 V2 35.78(13) . .
O40 Mo8 V2 71.99(11) . .
N2 Cu1 O43 94.3(2) . .
N2 Cu1 N1 82.7(3) . .
O43 Cu1 N1 173.6(2) . .
N2 Cu1 O44 163.6(2) . .
O43 Cu1 O44 85.7(2) . .
N1 Cu1 O44 98.9(2) . .
N2 Cu1 O21 99.1(2) . .
O43 Cu1 O21 78.5(2) . .
N1 Cu1 O21 96.4(2) . .
O44 Cu1 O21 96.9(2) . .
N4 Cu2 O45 167.2(2) . .
N4 Cu2 N3 83.0(3) . .
O45 Cu2 N3 95.7(2) . .
N4 Cu2 O46 97.2(2) . .
O45 Cu2 O46 85.8(2) . .
N3 Cu2 O46 172.6(2) . .
N4 Cu2 O34 92.2(2) . .
O45 Cu2 O34 100.6(2) . .
N3 Cu2 O34 92.1(2) . .
O46 Cu2 O34 80.6(2) . .
N8 Cu3 N5 168.8(3) . .
N8 Cu3 N6 81.7(3) . .
N5 Cu3 N6 97.5(3) . .
N8 Cu3 N7 106.5(3) . .
N5 Cu3 N7 81.4(3) . .
N6 Cu3 N7 139.3(3) . .
N8 Cu3 O1W 85.0(3) . .
N5 Cu3 O1W 86.3(3) . .
N6 Cu3 O1W 125.3(3) . .
N7 Cu3 O1W 95.4(3) . .
N10 Cu4 N12 172.7(3) . .
N10 Cu4 N9 93.0(3) . .
N12 Cu4 N9 80.8(3) . .
N10 Cu4 N11 79.3(3) . .
N12 Cu4 N11 98.8(3) . .
N9 Cu4 N11 107.4(3) . .
N10 Cu4 Cl1 92.98(19) . .
N12 Cu4 Cl1 94.2(2) . .
N9 Cu4 Cl1 134.8(2) . .
N11 Cu4 Cl1 117.80(18) . .
O23 P1 O40 110.1(2) . .
O23 P1 O16 109.3(3) . .
O40 P1 O16 109.0(3) . .
O23 P1 O38 109.1(2) . .
O40 P1 O38 109.5(2) . .
O16 P1 O38 109.9(2) . .
O2 V1 O26 117.1(3) . .
O2 V1 O37 116.5(3) . .
O26 V1 O37 126.3(2) . .
O2 V1 O11 105.9(3) . .
O26 V1 O11 84.1(2) . .
O37 V1 O11 83.3(2) . .
O2 V1 O35 103.7(3) . .
O26 V1 O35 82.6(2) . .
O37 V1 O35 83.6(2) . .
O11 V1 O35 150.4(2) . .
O2 V1 Mo4 120.3(2) . .
O26 V1 Mo4 41.77(15) . .
O37 V1 Mo4 108.08(16) . .
O11 V1 Mo4 42.32(14) . .
O35 V1 Mo4 119.25(14) . .
O2 V1 Mo6 120.6(2) . .
O26 V1 Mo6 107.75(16) . .
O37 V1 Mo6 41.42(15) . .
O11 V1 Mo6 41.93(14) . .
O35 V1 Mo6 119.30(15) . .
Mo4 V1 Mo6 72.52(3) . .
O2 V1 Mo1 118.3(2) . .
O26 V1 Mo1 107.14(15) . .
O37 V1 Mo1 41.99(15) . .
O11 V1 Mo1 119.93(15) . .
O35 V1 Mo1 41.59(14) . .
Mo4 V1 Mo1 121.36(4) . .
Mo6 V1 Mo1 79.78(4) . .
O2 V1 Mo7 118.6(2) . .
O26 V1 Mo7 41.69(15) . .
O37 V1 Mo7 107.39(15) . .
O11 V1 Mo7 120.33(15) . .
O35 V1 Mo7 40.97(14) . .
Mo4 V1 Mo7 80.08(4) . .
Mo6 V1 Mo7 120.73(4) . .
Mo1 V1 Mo7 71.43(3) . .
O4 V2 O36 116.6(3) . .
O4 V2 O41 117.8(3) . .
O36 V2 O41 125.6(2) . .
O4 V2 O30 105.4(3) . .
O36 V2 O30 82.6(2) . .
O41 V2 O30 83.0(2) . .
O4 V2 O22 106.0(3) . .
O36 V2 O22 82.5(2) . .
O41 V2 O22 83.4(2) . .
O30 V2 O22 148.6(2) . .
O4 V2 Mo5 120.8(2) . .
O36 V2 Mo5 106.46(15) . .
O41 V2 Mo5 42.08(15) . .
O30 V2 Mo5 119.05(14) . .
O22 V2 Mo5 41.39(15) . .
O4 V2 Mo2 119.2(2) . .
O36 V2 Mo2 41.02(14) . .
O41 V2 Mo2 107.35(15) . .
O30 V2 Mo2 41.58(13) . .
O22 V2 Mo2 118.06(14) . .
Mo5 V2 Mo2 119.96(4) . .
O4 V2 Mo3 120.7(2) . .
O36 V2 Mo3 106.20(15) . .
O41 V2 Mo3 41.85(15) . .
O30 V2 Mo3 41.23(14) . .
O22 V2 Mo3 119.02(15) . .
Mo5 V2 Mo3 79.92(4) . .
Mo2 V2 Mo3 71.43(3) . .
O4 V2 Mo8 119.6(2) . .
O36 V2 Mo8 40.96(14) . .
O41 V2 Mo8 107.52(15) . .
O30 V2 Mo8 118.08(14) . .
O22 V2 Mo8 41.51(14) . .
Mo5 V2 Mo8 71.65(3) . .
Mo2 V2 Mo8 78.57(3) . .
Mo3 V2 Mo8 119.61(4) . .
O3 Mo9 O29 101.8(2) . .
O3 Mo9 O10 102.4(2) . .
O29 Mo9 O10 155.8(2) . .
O3 Mo9 O32 101.0(2) . .
O29 Mo9 O32 85.9(2) . .
O10 Mo9 O32 89.8(2) . .
O3 Mo9 O33 103.1(2) . .
O29 Mo9 O33 89.0(2) . .
O10 Mo9 O33 85.3(2) . .
O32 Mo9 O33 155.9(2) . .
O3 Mo9 O38 171.5(2) . .
O29 Mo9 O38 72.70(17) . .
O10 Mo9 O38 83.27(17) . .
O32 Mo9 O38 72.49(17) . .
O33 Mo9 O38 83.54(18) . .
O1 Mo10 O13 102.6(2) . .
O1 Mo10 O42 102.0(3) . .
O13 Mo10 O42 87.4(2) . .
O1 Mo10 O5 101.6(2) . .
O13 Mo10 O5 155.6(2) . .
O42 Mo10 O5 90.8(2) . .
O1 Mo10 O18 101.3(3) . .
O13 Mo10 O18 88.4(2) . .
O42 Mo10 O18 156.7(2) . .
O5 Mo10 O18 83.7(2) . .
O1 Mo10 O16 171.3(2) . .
O13 Mo10 O16 83.22(18) . .
O42 Mo10 O16 84.56(17) . .
O5 Mo10 O16 72.39(17) . .
O18 Mo10 O16 72.17(17) . .
O6 Mo11 O15 103.5(2) . .
O6 Mo11 O31 104.5(2) . .
O15 Mo11 O31 86.7(2) . .
O6 Mo11 O14 100.8(2) . .
O15 Mo11 O14 155.6(2) . .
O31 Mo11 O14 90.0(2) . .
O6 Mo11 O17 98.7(2) . .
O15 Mo11 O17 89.7(2) . .
O31 Mo11 O17 156.8(2) . .
O14 Mo11 O17 83.9(2) . .
O6 Mo11 O40 169.0(2) . .
O15 Mo11 O40 83.01(18) . .
O31 Mo11 O40 84.66(18) . .
O14 Mo11 O40 72.56(17) . .
O17 Mo11 O40 72.11(17) . .
O19 Mo12 O39 103.9(2) . .
O19 Mo12 O24 102.9(2) . .
O39 Mo12 O24 86.9(2) . .
O19 Mo12 O28 102.1(2) . .
O39 Mo12 O28 90.3(2) . .
O24 Mo12 O28 154.8(2) . .
O19 Mo12 O12 100.1(2) . .
O39 Mo12 O12 156.0(2) . .
O24 Mo12 O12 88.4(2) . .
O28 Mo12 O12 83.97(19) . .
O19 Mo12 O23 169.9(2) . .
O39 Mo12 O23 84.48(17) . .
O24 Mo12 O23 82.95(18) . .
O28 Mo12 O23 71.87(17) . .
O12 Mo12 O23 71.57(17) . .
Mo1 O5 Mo10 125.6(3) . .
Mo2 O10 Mo9 154.1(3) . .
V1 O11 Mo6 99.3(2) . .
V1 O11 Mo4 98.7(2) . .
Mo6 O11 Mo4 121.1(2) . .
Mo3 O12 Mo12 126.4(2) . .
Mo3 O13 Mo10 153.7(3) . .
Mo5 O14 Mo11 126.2(3) . .
Mo6 O15 Mo11 153.9(3) . .
P1 O16 Mo1 126.4(2) . .
P1 O16 Mo7 125.7(2) . .
Mo1 O16 Mo7 94.75(15) . .
P1 O16 Mo10 125.9(2) . .
Mo1 O16 Mo10 85.73(14) . .
Mo7 O16 Mo10 85.92(14) . .
Mo8 O17 Mo11 125.6(3) . .
Mo7 O18 Mo10 125.4(3) . .
Mo5 O21 Cu1 153.9(3) . .
V2 O22 Mo5 99.8(2) . .
V2 O22 Mo8 100.1(2) . .
Mo5 O22 Mo8 121.1(2) . .
P1 O23 Mo2 125.6(2) . .
P1 O23 Mo3 126.0(2) . .
Mo2 O23 Mo3 95.18(15) . .
P1 O23 Mo12 126.2(2) . .
Mo2 O23 Mo12 85.50(14) . .
Mo3 O23 Mo12 85.86(14) . .
Mo7 O24 Mo12 153.5(3) . .
V1 O26 Mo4 102.2(2) . .
V1 O26 Mo7 102.8(2) . .
Mo4 O26 Mo7 141.4(2) . .
Mo2 O28 Mo12 126.6(2) . .
Mo6 O29 Mo9 126.1(2) . .
V2 O30 Mo3 100.4(2) . .
V2 O30 Mo2 99.9(2) . .
Mo3 O30 Mo2 120.7(2) . .
Mo1 O31 Mo11 152.4(3) . .
Mo4 O32 Mo9 126.3(3) . .
Mo8 O33 Mo9 153.4(3) . .
Mo3 O34 Cu2 140.9(3) . .
V1 O35 Mo7 100.7(2) . .
V1 O35 Mo1 99.8(2) . .
Mo7 O35 Mo1 121.1(2) . .
V2 O36 Mo2 103.0(2) . .
V2 O36 Mo8 103.3(2) . .
Mo2 O36 Mo8 140.1(2) . .
V1 O37 Mo6 102.2(2) . .
V1 O37 Mo1 101.6(2) . .
Mo6 O37 Mo1 141.2(2) . .
P1 O38 Mo6 125.6(2) . .
P1 O38 Mo4 126.2(2) . .
Mo6 O38 Mo4 94.93(15) . .
P1 O38 Mo9 126.5(2) . .
Mo6 O38 Mo9 85.44(14) . .
Mo4 O38 Mo9 85.59(14) . .
Mo4 O39 Mo12 153.1(3) . .
P1 O40 Mo8 125.7(2) . .
P1 O40 Mo5 126.1(2) . .
Mo8 O40 Mo5 94.59(15) . .
P1 O40 Mo11 126.3(2) . .
Mo8 O40 Mo11 86.08(14) . .
Mo5 O40 Mo11 85.53(14) . .
V2 O41 Mo5 101.4(2) . .
V2 O41 Mo3 102.0(2) . .
Mo5 O41 Mo3 140.3(2) . .
Mo5 O42 Mo10 153.0(3) . .
C22 O43 Cu1 109.1(4) . .
C21 O44 Cu1 109.6(5) . .
C22 O45 Cu2 109.5(5) . .
C21 O46 Cu2 109.3(5) . .
C4 C1 C10 120.5(9) . .
C13 C2 C16 120.0(9) . .
C14 C3 C6 120.5(8) . .
C1 C4 C5 118.7(9) . .
N1 C5 C4 121.5(9) . .
C3 C6 C8 117.4(9) . .
C20 C7 C13 118.8(8) . .
N2 C8 C6 122.2(8) . .
N2 C9 C14 120.4(8) . .
N2 C9 C15 114.6(7) . .
C14 C9 C15 125.0(8) . .
C1 C10 C15 118.9(9) . .
C19 C11 C12 118.6(8) . .
C11 C12 C17 120.3(8) . .
C2 C13 C7 118.9(8) . .
C3 C14 C9 118.8(8) . .
N1 C15 C10 120.7(8) . .
N1 C15 C9 114.4(7) . .
C10 C15 C9 124.9(8) . .
N3 C16 C2 121.1(8) . .
C18 C17 C12 118.2(8) . .
N4 C18 C17 121.4(7) . .
N4 C18 C20 115.1(6) . .
C17 C18 C20 123.5(7) . .
N4 C19 C11 121.7(8) . .
C7 C20 N3 121.7(7) . .
C7 C20 C18 124.7(7) . .
N3 C20 C18 113.6(6) . .
O44 C21 O46 126.2(7) . .
O44 C21 C22 117.0(6) . .
O46 C21 C22 116.7(6) . .
O45 C22 O43 125.4(7) . .
O45 C22 C21 117.4(6) . .
O43 C22 C21 117.1(6) . .
C28 C23 C33 121.0(9) . .
C25 C24 C39 120.0(8) . .
C24 C25 C32 119.5(9) . .
N5 C26 C28 122.5(9) . .
C36 C27 C29 119.0(8) . .
C23 C28 C26 117.7(9) . .
C27 C29 C35 119.0(9) . .
C31 C30 C37 116.9(8) . .
N6 C31 C30 124.1(8) . .
N8 C32 C25 121.7(9) . .
C38 C33 C23 118.4(9) . .
C37 C34 C42 120.5(8) . .
N7 C35 C29 123.6(8) . .
C27 C36 C40 119.9(8) . .
C34 C37 C30 119.9(8) . .
N5 C38 C33 120.6(8) . .
N5 C38 C40 115.3(7) . .
C33 C38 C40 124.0(8) . .
C24 C39 C41 118.5(8) . .
N7 C40 C36 120.6(8) . .
N7 C40 C38 115.1(7) . .
C36 C40 C38 124.3(8) . .
N8 C41 C39 121.4(7) . .
N8 C41 C42 114.5(7) . .
C39 C41 C42 124.0(7) . .
N6 C42 C34 119.8(7) . .
N6 C42 C41 115.3(7) . .
C34 C42 C41 124.9(7) . .
C44 C43 C56 120.7(10) . .
C43 C44 C52 117.7(10) . .
C48 C45 C46 118.6(11) . .
N9 C46 C45 123.8(10) . .
C58 C47 C48 119.9(10) . .
C45 C48 C47 118.8(10) . .
C51 C49 C55 118.5(9) . .
C54 C50 C57 119.6(9) . .
C49 C51 C53 119.5(9) . .
N12 C52 C44 122.6(9) . .
N11 C53 C51 122.3(9) . .
C50 C54 C59 118.9(8) . .
C61 C55 C49 119.4(9) . .
C43 C56 C60 119.1(10) . .
C50 C57 C62 119.5(8) . .
N9 C58 C47 120.3(9) . .
N9 C58 C60 115.7(7) . .
C47 C58 C60 123.9(9) . .
N10 C59 C54 122.0(8) . .
N12 C60 C56 120.0(9) . .
N12 C60 C58 115.5(7) . .
C56 C60 C58 124.5(9) . .
N11 C61 C55 121.9(7) . .
N11 C61 C62 114.9(6) . .
C55 C61 C62 123.2(7) . .
N10 C62 C57 120.7(7) . .
N10 C62 C61 115.6(7) . .
C57 C62 C61 123.7(7) . .
C5 N1 C15 119.6(7) . .
C5 N1 Cu1 126.7(6) . .
C15 N1 Cu1 113.5(5) . .
C8 N2 C9 120.6(7) . .
C8 N2 Cu1 124.8(6) . .
C9 N2 Cu1 114.4(5) . .
C16 N3 C20 119.3(7) . .
C16 N3 Cu2 126.7(6) . .
C20 N3 Cu2 113.9(5) . .
C19 N4 C18 119.8(6) . .
C19 N4 Cu2 125.8(5) . .
C18 N4 Cu2 114.4(5) . .
C26 N5 C38 119.7(7) . .
C26 N5 Cu3 125.0(6) . .
C38 N5 Cu3 115.0(5) . .
C31 N6 C42 118.6(7) . .
C31 N6 Cu3 128.6(6) . .
C42 N6 Cu3 112.7(5) . .
C35 N7 C40 117.9(7) . .
C35 N7 Cu3 129.1(6) . .
C40 N7 Cu3 112.8(5) . .
C32 N8 C41 118.7(7) . .
C32 N8 Cu3 127.1(6) . .
C41 N8 Cu3 113.4(5) . .
C46 N9 C58 118.5(8) . .
C46 N9 Cu4 129.1(7) . .
C58 N9 Cu4 112.4(6) . .
C59 N10 C62 119.1(7) . .
C59 N10 Cu4 123.1(6) . .
C62 N10 Cu4 117.1(5) . .
C53 N11 C61 118.3(7) . .
C53 N11 Cu4 129.2(6) . .
C61 N11 Cu4 112.5(5) . .
C52 N12 C60 119.9(8) . .
C52 N12 Cu4 124.6(6) . .
C60 N12 Cu4 115.5(6) . .

loop_
_geom_bond_atom_site_label_1
_geom_bond_atom_site_label_2
_geom_bond_distance
_geom_bond_site_symmetry_2
Mo1 O9 1.671(5) .
Mo1 O5 1.806(5) .
Mo1 O31 1.818(5) .
Mo1 O35 2.055(5) .
Mo1 O37 2.084(5) .
Mo1 O16 2.424(4) .
Mo1 V1 3.0508(15) .
Mo2 O25 1.676(5) .
Mo2 O10 1.800(4) .
Mo2 O28 1.813(5) .
Mo2 O30 2.064(4) .
Mo2 O36 2.064(5) .
Mo2 O23 2.424(4) .
Mo2 V2 3.0639(15) .
Mo3 O34 1.683(5) .
Mo3 O13 1.797(5) .
Mo3 O12 1.805(5) .
Mo3 O30 2.056(5) .
Mo3 O41 2.093(5) .
Mo3 O23 2.425(4) .
Mo3 V2 3.0682(15) .
Mo4 O27 1.687(5) .
Mo4 O39 1.803(4) .
Mo4 O32 1.806(5) .
Mo4 O26 2.069(5) .
Mo4 O11 2.068(5) .
Mo4 O38 2.445(4) .
Mo4 V1 3.0360(15) .
Mo5 O21 1.681(5) .
Mo5 O42 1.795(5) .
Mo5 O14 1.810(5) .
Mo5 O22 2.044(5) .
Mo5 O41 2.083(5) .
Mo5 O40 2.441(4) .
Mo5 V2 3.0468(15) .
Mo6 O7 1.688(5) .
Mo6 O15 1.811(5) .
Mo6 O29 1.811(5) .
Mo6 O11 2.061(5) .
Mo6 O37 2.060(5) .
Mo6 O38 2.435(4) .
Mo6 V1 3.0435(15) .
Mo7 O8 1.676(5) .
Mo7 O18 1.794(5) .
Mo7 O24 1.807(5) .
Mo7 O35 2.045(5) .
Mo7 O26 2.090(5) .
Mo7 O16 2.427(5) .
Mo7 V1 3.0640(15) .
Mo8 O20 1.678(5) .
Mo8 O33 1.795(5) .
Mo8 O17 1.805(5) .
Mo8 O22 2.068(5) .
Mo8 O36 2.069(5) .
Mo8 O40 2.432(5) .
Mo8 V2 3.0721(14) .
Cu1 N2 1.959(6) .
Cu1 O43 1.973(5) .
Cu1 N1 1.974(7) .
Cu1 O44 1.973(5) .
Cu1 O21 2.354(5) .
Cu2 N4 1.953(6) .
Cu2 O45 1.959(5) .
Cu2 N3 1.969(6) .
Cu2 O46 1.976(5) .
Cu2 O34 2.341(5) .
Cu3 N8 1.978(7) .
Cu3 N5 1.985(7) .
Cu3 N6 1.992(6) .
Cu3 N7 2.029(7) .
Cu3 O1W 2.228(8) .
Cu4 N10 1.982(7) .
Cu4 N12 1.982(7) .
Cu4 N9 2.085(7) .
Cu4 N11 2.137(6) .
Cu4 Cl1 2.289(2) .
P1 O23 1.531(5) .
P1 O40 1.532(5) .
P1 O16 1.536(4) .
P1 O38 1.540(4) .
V1 O2 1.593(6) .
V1 O26 1.827(5) .
V1 O37 1.847(5) .
V1 O11 1.931(5) .
V1 O35 1.933(5) .
V2 O4 1.602(6) .
V2 O36 1.845(5) .
V2 O41 1.849(5) .
V2 O30 1.938(5) .
V2 O22 1.937(5) .
Mo9 O3 1.626(5) .
Mo9 O29 1.930(5) .
Mo9 O10 1.929(5) .
Mo9 O32 1.943(5) .
Mo9 O33 1.943(5) .
Mo9 O38 2.480(4) .
Mo10 O1 1.618(5) .
Mo10 O13 1.912(5) .
Mo10 O42 1.918(5) .
Mo10 O5 1.946(5) .
Mo10 O18 1.970(5) .
Mo10 O16 2.481(4) .
Mo11 O6 1.626(5) .
Mo11 O15 1.916(5) .
Mo11 O31 1.920(5) .
Mo11 O14 1.938(5) .
Mo11 O17 1.964(5) .
Mo11 O40 2.482(4) .
Mo12 O19 1.624(5) .
Mo12 O39 1.911(4) .
Mo12 O24 1.924(5) .
Mo12 O28 1.934(5) .
Mo12 O12 1.958(5) .
Mo12 O23 2.506(5) .
O43 C22 1.257(8) .
O44 C21 1.246(8) .
O45 C22 1.250(9) .
O46 C21 1.247(8) .
C1 C4 1.362(14) .
C1 C10 1.374(14) .
C2 C13 1.374(14) .
C2 C16 1.386(12) .
C3 C14 1.366(13) .
C3 C6 1.377(13) .
C4 C5 1.376(12) .
C5 N1 1.342(10) .
C6 C8 1.385(12) .
C7 C20 1.375(11) .
C7 C13 1.395(12) .
C8 N2 1.315(10) .
C9 N2 1.338(10) .
C9 C14 1.387(11) .
C9 C15 1.481(12) .
C10 C15 1.378(11) .
C11 C19 1.364(11) .
C11 C12 1.378(13) .
C12 C17 1.380(12) .
C15 N1 1.352(10) .
C16 N3 1.337(10) .
C17 C18 1.377(10) .
C18 N4 1.344(9) .
C18 C20 1.482(10) .
C19 N4 1.340(9) .
C20 N3 1.365(9) .
C21 C22 1.528(10) .
C23 C28 1.358(14) .
C23 C33 1.388(14) .
C24 C25 1.355(14) .
C24 C39 1.366(12) .
C25 C32 1.373(13) .
C26 N5 1.339(11) .
C26 C28 1.373(12) .
C27 C36 1.372(13) .
C27 C29 1.363(13) .
C29 C35 1.366(12) .
C30 C31 1.372(12) .
C30 C37 1.376(12) .
C31 N6 1.330(10) .
C32 N8 1.340(10) .
C33 C38 1.380(11) .
C34 C37 1.358(12) .
C34 C42 1.385(11) .
C35 N7 1.327(10) .
C36 C40 1.386(12) .
C38 N5 1.345(10) .
C38 C40 1.464(11) .
C39 C41 1.392(11) .
C40 N7 1.364(10) .
C41 N8 1.346(10) .
C41 C42 1.463(10) .
C42 N6 1.348(9) .
C43 C44 1.370(16) .
C43 C56 1.374(15) .
C44 C52 1.393(13) .
C45 C48 1.352(15) .
C45 C46 1.378(13) .
C46 N9 1.315(12) .
C47 C58 1.389(12) .
C47 C48 1.380(15) .
C49 C51 1.374(14) .
C49 C55 1.380(13) .
C50 C54 1.367(13) .
C50 C57 1.370(12) .
C51 C53 1.379(12) .
C52 N12 1.324(11) .
C53 N11 1.337(10) .
C54 C59 1.374(13) .
C55 C61 1.379(11) .
C56 C60 1.396(12) .
C57 C62 1.385(11) .
C58 N9 1.349(11) .
C58 C60 1.465(13) .
C59 N10 1.344(10) .
C60 N12 1.361(10) .
C61 N11 1.348(10) .
C61 C62 1.477(10) .
C62 N10 1.347(9) .
